data_8100709
loop_
_publ_author_name
'Ho, S. Y.'
'Tiekink, E. R. T. '

_publ_section_title
;
Crystal structure of (tricyclohexylphosphine)(pyrrolinedithiocarbamato)
gold(I), C~23~H~41~AuNPS~2~
;
_journal_issue 3
_journal_name_full 'Zeitschrift f\"ur Kristallographie - New Crystal Structures'
_journal_page_first 359
_journal_page_last 360
_journal_volume 217
_journal_year 2002
_chemical_formula_structural 'C23 H41 Au N P S2'
_chemical_formula_sum 'C23 H41 Au N P S2'
_chemical_formula_weight 623.62
_space_group_IT_number 14
_symmetry_cell_setting monoclinic
_symmetry_space_group_name_Hall '-P 2yn'
_symmetry_space_group_name_H-M 'P 1 21/n 1'
_cell_angle_alpha 90
_cell_angle_beta 90.948(3)
_cell_angle_gamma 90
_cell_formula_units_Z 4
_cell_length_a 9.4757(12)
_cell_length_b 16.309(2)
_cell_length_c 15.712(2)
_cell_measurement_temperature 183(2)
_cell_volume 2427.7(5)
_diffrn_ambient_temperature 183(2)
_exptl_crystal_density_diffrn 1.706
_cod_original_sg_symbol_H-M 'P 21/n'
_cod_original_formula_sum 'C23 H41 Au1 N1 P1 S2'
_cod_database_code 8100709

loop_
_symmetry_equiv_pos_as_xyz
'x, y, z'
'-x+1/2, y+1/2, -z+1/2'
'-x, -y, -z'
'x-1/2, -y-1/2, z-1/2'

loop_
_atom_site_label
_atom_site_type_symbol
_atom_site_fract_x
_atom_site_fract_y
_atom_site_fract_z
_atom_site_U_iso_or_equiv
_atom_site_adp_type
_atom_site_occupancy
_atom_site_symmetry_multiplicity
_atom_site_calc_flag
_atom_site_refinement_flags
_atom_site_disorder_assembly
_atom_site_disorder_group
Au Au 0.14172(3) 0.056463(11) 0.256486(19) 0.01387(9) Uani 1 4 d . . .
S1 S 0.01609(19) -0.04563(8) 0.18495(12) 0.0176(3) Uani 1 4 d . . .
S2 S -0.04124(18) 0.11806(9) 0.10354(11) 0.0205(3) Uani 1 4 d . . .
P1 P 0.25984(16) 0.15184(8) 0.33328(10) 0.0124(3) Uani 1 4 d . . .
N1 N -0.1762(6) -0.0185(3) 0.0672(4) 0.0174(11) Uani 1 4 d . . .
C1 C -0.0767(6) 0.0164(3) 0.1129(4) 0.0151(11) Uani 1 4 d . . .
C2 C -0.2146(7) -0.1064(4) 0.0736(5) 0.0214(13) Uani 1 4 d . . .
H2A H -0.2288 -0.1228 0.1335 0.026 Uiso 1 4 calc R . .
H2B H -0.1413 -0.1418 0.0485 0.026 Uiso 1 4 calc R . .
C3 C -0.3535(7) -0.1107(4) 0.0217(4) 0.0231(13) Uani 1 4 d . . .
H3A H -0.4354 -0.0987 0.0580 0.028 Uiso 1 4 calc R . .
H3B H -0.3663 -0.1654 -0.0044 0.028 Uiso 1 4 calc R . .
C4 C -0.3364(8) -0.0451(4) -0.0460(5) 0.0233(14) Uani 1 4 d . . .
H4A H -0.2793 -0.0655 -0.0938 0.028 Uiso 1 4 calc R . .
H4B H -0.4293 -0.0266 -0.0685 0.028 Uiso 1 4 calc R . .
C5 C -0.2606(7) 0.0239(3) 0.0011(4) 0.0177(11) Uani 1 4 d . . .
H5A H -0.3290 0.0620 0.0269 0.021 Uiso 1 4 calc R . .
H5B H -0.1993 0.0550 -0.0377 0.021 Uiso 1 4 calc R . .
C6 C 0.2371(6) 0.2537(3) 0.2865(4) 0.0149(11) Uani 1 4 d . . .
H6 H 0.2964 0.2937 0.3195 0.018 Uiso 1 4 calc R . .
C7 C 0.2820(7) 0.2553(3) 0.1935(4) 0.0182(12) Uani 1 4 d . . .
H7A H 0.2303 0.2119 0.1618 0.022 Uiso 1 4 calc R . .
H7B H 0.3840 0.2428 0.1907 0.022 Uiso 1 4 calc R . .
C8 C 0.2540(7) 0.3374(4) 0.1505(4) 0.0219(13) Uani 1 4 d . . .
H8A H 0.2773 0.3334 0.0895 0.026 Uiso 1 4 calc R . .
H8B H 0.3158 0.3797 0.1768 0.026 Uiso 1 4 calc R . .
C9 C 0.0992(9) 0.3632(4) 0.1591(5) 0.0298(16) Uani 1 4 d . . .
H9A H 0.0858 0.4186 0.1345 0.036 Uiso 1 4 calc R . .
H9B H 0.0380 0.3246 0.1268 0.036 Uiso 1 4 calc R . .
C10 C 0.0573(8) 0.3639(4) 0.2508(4) 0.0256(14) Uani 1 4 d . . .
H10A H -0.0436 0.3789 0.2546 0.031 Uiso 1 4 calc R . .
H10B H 0.1133 0.4058 0.2819 0.031 Uiso 1 4 calc R . .
C11 C 0.0815(7) 0.2791(4) 0.2927(5) 0.0230(13) Uani 1 4 d . . .
H11A H 0.0546 0.2815 0.3533 0.028 Uiso 1 4 calc R . .
H11B H 0.0212 0.2377 0.2639 0.028 Uiso 1 4 calc R . .
C12 C 0.4502(6) 0.1303(3) 0.3446(4) 0.0151(11) Uani 1 4 d . . .
H12 H 0.4586 0.0888 0.3913 0.018 Uiso 1 4 calc R . .
C13 C 0.5451(7) 0.2016(4) 0.3725(5) 0.0228(13) Uani 1 4 d . . .
H13A H 0.5444 0.2442 0.3276 0.027 Uiso 1 4 calc R . .
H13B H 0.5079 0.2264 0.4250 0.027 Uiso 1 4 calc R . .
C14 C 0.6946(7) 0.1728(4) 0.3886(5) 0.0264(14) Uani 1 4 d . . .
H14A H 0.6963 0.1344 0.4374 0.032 Uiso 1 4 calc R . .
H14B H 0.7545 0.2205 0.4039 0.032 Uiso 1 4 calc R . .
C15 C 0.7557(7) 0.1299(4) 0.3105(5) 0.0247(14) Uani 1 4 d . . .
H15A H 0.7651 0.1702 0.2638 0.030 Uiso 1 4 calc R . .
H15B H 0.8511 0.1088 0.3250 0.030 Uiso 1 4 calc R . .
C16 C 0.6646(8) 0.0604(4) 0.2806(7) 0.031(2) Uani 1 4 d . . .
H16A H 0.6674 0.0160 0.3236 0.037 Uiso 1 4 calc R . .
H16B H 0.7021 0.0383 0.2269 0.037 Uiso 1 4 calc R . .
C17 C 0.5097(7) 0.0883(4) 0.2658(4) 0.0194(12) Uani 1 4 d . . .
H17A H 0.5053 0.1269 0.2171 0.023 Uiso 1 4 calc R . .
H17B H 0.4508 0.0401 0.2511 0.023 Uiso 1 4 calc R . .
C18 C 0.1851(6) 0.1574(3) 0.4407(4) 0.0157(11) Uani 1 4 d . . .
H18 H 0.0815 0.1663 0.4318 0.019 Uiso 1 4 calc R . .
C19 C 0.2359(7) 0.2279(4) 0.4977(4) 0.0218(12) Uani 1 4 d . . .
H19A H 0.3367 0.2198 0.5128 0.026 Uiso 1 4 calc R . .
H19B H 0.2267 0.2803 0.4663 0.026 Uiso 1 4 calc R . .
C20 C 0.1497(8) 0.2318(4) 0.5785(4) 0.0267(14) Uani 1 4 d . . .
H20A H 0.0501 0.2444 0.5635 0.032 Uiso 1 4 calc R . .
H20B H 0.1862 0.2765 0.6154 0.032 Uiso 1 4 calc R . .
C21 C 0.1572(8) 0.1501(4) 0.6271(5) 0.0276(15) Uani 1 4 d . . .
H21A H 0.0942 0.1524 0.6767 0.033 Uiso 1 4 calc R . .
H21B H 0.2548 0.1410 0.6485 0.033 Uiso 1 4 calc R . .
C22 C 0.1133(8) 0.0793(5) 0.5700(5) 0.0274(15) Uani 1 4 d . . .
H22A H 0.1263 0.0271 0.6014 0.033 Uiso 1 4 calc R . .
H22B H 0.0118 0.0847 0.5550 0.033 Uiso 1 4 calc R . .
C23 C 0.1987(8) 0.0764(4) 0.4882(5) 0.0225(13) Uani 1 4 d . . .
H23A H 0.2992 0.0657 0.5024 0.027 Uiso 1 4 calc R . .
H23B H 0.1638 0.0311 0.4515 0.027 Uiso 1 4 calc R . .

loop_
_atom_site_aniso_label
_atom_site_aniso_U_11
_atom_site_aniso_U_22
_atom_site_aniso_U_33
_atom_site_aniso_U_23
_atom_site_aniso_U_13
_atom_site_aniso_U_12
Au 0.00910(13) 0.01442(13) 0.01809(15) -0.00152(7) 0.00014(9) -0.00170(7)
S1 0.0165(7) 0.0149(6) 0.0211(8) 0.0009(5) -0.0041(6) -0.0021(5)
S2 0.0183(7) 0.0154(6) 0.0279(8) 0.0011(6) -0.0012(6) -0.0018(5)
P1 0.0089(6) 0.0123(6) 0.0161(7) -0.0005(5) 0.0018(5) -0.0009(5)
N1 0.012(2) 0.018(2) 0.023(3) 0.0014(19) -0.004(2) -0.0015(19)
C1 0.008(2) 0.021(3) 0.016(3) -0.002(2) 0.001(2) 0.003(2)
C2 0.019(3) 0.017(3) 0.028(3) -0.001(2) -0.001(3) -0.008(2)
C3 0.016(3) 0.023(3) 0.030(3) -0.002(2) -0.004(3) -0.003(2)
C4 0.017(3) 0.031(3) 0.022(4) -0.002(2) -0.002(3) 0.000(3)
C5 0.010(3) 0.021(3) 0.022(3) 0.004(2) 0.000(2) 0.003(2)
C6 0.012(3) 0.014(2) 0.019(3) 0.0016(19) 0.001(2) 0.001(2)
C7 0.020(3) 0.016(2) 0.018(3) 0.004(2) 0.005(2) 0.002(2)
C8 0.018(3) 0.023(3) 0.024(3) 0.007(2) 0.003(3) -0.004(2)
C9 0.028(4) 0.029(3) 0.033(4) 0.011(3) -0.001(3) 0.004(3)
C10 0.024(3) 0.022(3) 0.031(4) 0.007(2) 0.004(3) 0.008(3)
C11 0.016(3) 0.023(3) 0.030(4) 0.005(2) 0.002(3) 0.005(2)
C12 0.012(3) 0.014(2) 0.020(3) -0.0008(19) 0.002(2) -0.002(2)
C13 0.012(3) 0.026(3) 0.031(4) -0.012(3) 0.002(3) -0.001(2)
C14 0.014(3) 0.033(3) 0.032(4) -0.003(3) -0.002(3) -0.003(3)
C15 0.009(3) 0.025(3) 0.040(4) 0.003(3) 0.002(3) -0.002(2)
C16 0.010(3) 0.035(4) 0.047(6) -0.010(3) 0.004(4) 0.006(2)
C17 0.017(3) 0.025(3) 0.016(3) -0.005(2) 0.001(2) -0.005(2)
C18 0.011(3) 0.019(3) 0.018(3) 0.003(2) 0.001(2) 0.000(2)
C19 0.019(3) 0.027(3) 0.019(3) -0.003(2) 0.007(2) -0.009(3)
C20 0.028(4) 0.032(3) 0.022(3) -0.002(3) 0.013(3) -0.004(3)
C21 0.021(3) 0.043(4) 0.020(3) 0.007(3) 0.005(3) -0.002(3)
C22 0.020(3) 0.032(3) 0.031(4) 0.013(3) 0.013(3) -0.004(3)
C23 0.019(3) 0.021(3) 0.027(4) 0.004(3) 0.010(3) 0.002(3)

loop_
_geom_bond_atom_site_label_1
_geom_bond_atom_site_label_2
_geom_bond_distance
_geom_bond_site_symmetry_2
_geom_bond_publ_flag
Au P1 2.2546(14) . ?
Au S1 2.3257(15) . ?
S1 C1 1.745(6) . ?
S2 C1 1.699(6) . ?
P1 C6 1.828(6) . ?
P1 C12 1.844(6) . ?
P1 C18 1.843(6) . ?
N1 C1 1.305(8) . ?
N1 C5 1.473(8) . ?
N1 C2 1.484(8) . ?
C2 C3 1.538(9) . ?
C3 C4 1.520(10) . ?
C4 C5 1.520(9) . ?
C6 C7 1.529(9) . ?
C6 C11 1.536(9) . ?
C7 C8 1.520(8) . ?
C8 C9 1.534(10) . ?
C9 C10 1.501(11) . ?
C10 C11 1.547(8) . ?
C12 C17 1.530(9) . ?
C12 C13 1.530(8) . ?
C13 C14 1.510(10) . ?
C14 C15 1.534(10) . ?
C15 C16 1.495(10) . ?
C16 C17 1.551(11) . ?
C18 C23 1.522(8) . ?
C18 C19 1.530(8) . ?
C19 C20 1.523(9) . ?
C20 C21 1.538(9) . ?
C21 C22 1.516(11) . ?
C22 C23 1.530(10) . ?
